data_7106595
loop_
_publ_author_name
'Joseph W. Sharples'
'Yan-Zhen Zheng'
'Floriana Tuna'
'Eric J. L. McInnes'
'David Collison'

_publ_section_title
;
 Lanthanide discs chill well and relax slowly
;
_journal_name_full Chem.Commun.
_journal_page_first 7650
_journal_paper_doi 10.1039/c1cc12252e
_journal_volume 47
_journal_year 2011
_chemical_formula_sum 'C154 H164 Dy7 N4 O42'
_chemical_formula_weight 3880.39
_chemical_name_systematic
;
?
;
_space_group_IT_number 2
_symmetry_cell_setting triclinic
_symmetry_space_group_name_Hall '-P 1'
_symmetry_space_group_name_H-M 'P -1'
_atom_sites_solution_hydrogens geom
_atom_sites_solution_primary direct
_atom_sites_solution_secondary difmap
_audit_creation_method SHELXL-97
_cell_angle_alpha 97.2170(10)
_cell_angle_beta 113.906(4)
_cell_angle_gamma 115.0080(10)
_cell_formula_units_Z 1
_cell_length_a 16.263(4)
_cell_length_b 16.500(4)
_cell_length_c 17.299(4)
_cell_measurement_temperature 100(2)
_cell_volume 3590.4(15)
_computing_structure_refinement 'SHELXL-97 (Sheldrick, 1997)'
_computing_structure_solution 'SHELXS-97 (Sheldrick, 1990)'
_diffrn_ambient_temperature 100(2)
_diffrn_measured_fraction_theta_full 0.970
_diffrn_measured_fraction_theta_max 0.970
_diffrn_radiation_monochromator graphite
_diffrn_radiation_source 'fine-focus sealed tube'
_diffrn_radiation_type MoK\a
_diffrn_radiation_wavelength 0.71073
_diffrn_reflns_av_R_equivalents 0.1473
_diffrn_reflns_av_sigmaI/netI 0.1133
_diffrn_reflns_limit_h_max 19
_diffrn_reflns_limit_h_min -19
_diffrn_reflns_limit_k_max 19
_diffrn_reflns_limit_k_min -19
_diffrn_reflns_limit_l_max 20
_diffrn_reflns_limit_l_min -20
_diffrn_reflns_number 29169
_diffrn_reflns_theta_full 25.00
_diffrn_reflns_theta_max 25.00
_diffrn_reflns_theta_min 1.61
_exptl_absorpt_coefficient_mu 3.680
_exptl_absorpt_correction_T_max 0.6083
_exptl_absorpt_correction_T_min 0.4849
_exptl_absorpt_correction_type multi-scan
_exptl_crystal_colour colourless
_exptl_crystal_density_diffrn 1.795
_exptl_crystal_density_method 'not measured'
_exptl_crystal_description Prism
_exptl_crystal_F_000 1914
_exptl_crystal_size_max 0.23
_exptl_crystal_size_mid 0.19
_exptl_crystal_size_min 0.15
_refine_diff_density_max 4.509
_refine_diff_density_min -4.790
_refine_diff_density_rms 0.469
_refine_ls_extinction_method none
_refine_ls_goodness_of_fit_ref 1.138
_refine_ls_hydrogen_treatment constr
_refine_ls_matrix_type full
_refine_ls_number_parameters 937
_refine_ls_number_reflns 12278
_refine_ls_number_restraints 1639
_refine_ls_restrained_S_all 1.088
_refine_ls_R_factor_all 0.0877
_refine_ls_R_factor_gt 0.0725
_refine_ls_shift/su_max 0.000
_refine_ls_shift/su_mean 0.000
_refine_ls_structure_factor_coef Fsqd
_refine_ls_weighting_details 'calc w=1/[\s^2^(Fo^2^)+(0.1121P)^2^+144.9651P] where P=(Fo^2^+2Fc^2^)/3'
_refine_ls_weighting_scheme calc
_refine_ls_wR_factor_gt 0.1952
_refine_ls_wR_factor_ref 0.2585
_reflns_number_gt 11241
_reflns_number_total 12278
_reflns_threshold_expression >2sigma(I)
_cod_data_source_file c1cc12252e.txt
_cod_data_source_block dy
_cod_original_sg_symbol_H-M P-1
_cod_database_code 7106595

loop_
_symmetry_equiv_pos_as_xyz
'x, y, z'
'-x, -y, -z'

loop_
_atom_site_label
_atom_site_type_symbol
_atom_site_fract_x
_atom_site_fract_y
_atom_site_fract_z
_atom_site_U_iso_or_equiv
_atom_site_adp_type
_atom_site_occupancy
_atom_site_symmetry_multiplicity
_atom_site_calc_flag
_atom_site_refinement_flags
_atom_site_disorder_assembly
_atom_site_disorder_group
Dy1 Dy 0.02929(9) -0.02049(8) 0.50872(8) 0.0095(3) Uani 0.50 1 d PU . .
Dy2 Dy 0.13277(4) 0.14368(4) 0.39047(4) 0.01131(19) Uani 1 1 d U . .
Dy3 Dy 0.24246(4) 0.23666(4) 0.64028(4) 0.00963(19) Uani 1 1 d U . .
Dy4 Dy 0.10963(4) 0.09608(4) 0.75055(4) 0.01117(19) Uani 1 1 d U . .
O1 O 0.0690(7) 0.1326(8) 0.6134(7) 0.0217(15) Uani 1 1 d U . .
H1A H 0.0238 0.1497 0.5949 0.026 Uiso 1 1 d R . .
O2 O 0.1581(10) 0.0920(7) 0.5190(7) 0.0263(18) Uani 1 1 d U . .
H2A H 0.2047 0.0772 0.5277 0.032 Uiso 1 1 d R . .
O3 O 0.0327(8) -0.0433(7) 0.6189(8) 0.032(2) Uani 1 1 d U . .
H3A H 0.0684 -0.0700 0.6364 0.039 Uiso 1 1 d R . .
O4 O -0.0677(7) 0.0119(7) 0.6764(7) 0.0188(17) Uani 1 1 d U . .
O5 O 0.0524(9) 0.0983(9) 0.8640(8) 0.034(2) Uani 1 1 d U . .
H5D H 0.1013 0.1522 0.9188 0.041 Uiso 1 1 calc R . .
O6 O -0.1856(11) -0.1335(9) 0.7234(8) 0.036(2) Uani 1 1 d U . .
O7 O 0.2445(7) 0.1444(6) 0.7265(6) 0.0134(14) Uani 1 1 d U . .
O8 O 0.4209(7) 0.3318(7) 0.7883(6) 0.0149(17) Uani 1 1 d U . .
H8C H 0.4816 0.3768 0.7886 0.018 Uiso 1 1 calc R . .
O9 O 0.2716(7) 0.1831(7) 0.9004(6) 0.0163(17) Uani 1 1 d U . .
H9A H 0.2693 0.2205 0.9451 0.020 Uiso 1 1 calc R . .
O10 O 0.1544(7) 0.2492(6) 0.5073(6) 0.0123(14) Uani 1 1 d U . .
O11 O 0.3421(7) 0.4089(7) 0.6573(6) 0.0162(16) Uani 1 1 d U . .
H11C H 0.4155 0.4411 0.6999 0.019 Uiso 1 1 calc R . .
O12 O 0.1380(7) 0.2543(6) 0.8009(6) 0.0153(16) Uani 1 1 d U . .
O13 O 0.2201(8) 0.3298(7) 0.7323(7) 0.0187(17) Uani 1 1 d U . .
O14 O 0.0164(8) 0.1623(8) 0.2639(7) 0.031(2) Uani 1 1 d U . .
O15 O -0.1312(8) 0.0190(7) 0.1886(7) 0.023(2) Uani 1 1 d U . .
O16 O 0.2154(7) 0.3078(6) 0.3859(6) 0.0124(16) Uani 1 1 d U . .
H16A H 0.1995 0.3157 0.3292 0.015 Uiso 1 1 calc R . .
O17 O 0.3166(7) 0.2001(7) 0.4712(6) 0.0194(17) Uani 1 1 d U . .
O18 O 0.3827(7) 0.2553(7) 0.6203(6) 0.0186(17) Uani 1 1 d U . .
O19 O 0.2602(10) 0.2420(9) 0.1786(8) 0.037(3) Uani 1 1 d U . .
O20 O 0.1467(9) 0.1231(8) 0.0497(9) 0.035(2) Uani 1 1 d U . .
O21 O 0.2841(10) 0.2397(9) 0.0628(8) 0.035(3) Uani 1 1 d U . .
N1 N 0.2297(11) 0.2007(10) 0.0974(9) 0.031(3) Uani 1 1 d U . .
N1S N 0.1268(14) -0.0781(12) 0.5287(12) 0.043(3) Uani 1 1 d U . .
C1S C 0.1596(17) -0.1183(16) 0.5257(16) 0.052(4) Uani 1 1 d DU . .
C2S C 0.2308(18) -0.1470(18) 0.5130(17) 0.059(5) Uani 1 1 d DU . .
H2SA H 0.2176 -0.2068 0.5243 0.088 Uiso 1 1 calc R . .
H2SB H 0.3045 -0.0965 0.5556 0.088 Uiso 1 1 calc R . .
H2SC H 0.2167 -0.1565 0.4509 0.088 Uiso 1 1 calc R . .
C1 C -0.0323(16) 0.0384(17) 0.8604(14) 0.049(3) Uani 1 1 d U . .
H1B H -0.0364 0.0016 0.8982 0.059 Uiso 1 1 calc R . .
C2 C -0.1208(13) 0.0571(12) 0.7007(13) 0.033(2) Uani 1 1 d U . .
H2B H -0.0773 0.1273 0.7186 0.039 Uiso 1 1 calc R . .
H2C H -0.1898 0.0342 0.6465 0.039 Uiso 1 1 calc R . .
C3 C -0.2189(15) -0.0735(13) 0.7469(12) 0.034(3) Uani 1 1 d U . .
H3B H -0.2306 -0.0841 0.7975 0.041 Uiso 1 1 calc R . .
H3C H -0.2872 -0.0915 0.6945 0.041 Uiso 1 1 calc R . .
C4 C -0.1380(14) 0.0357(13) 0.7755(13) 0.040(3) Uani 1 1 d U . .
C5 C -0.1697(18) 0.0999(15) 0.8142(17) 0.055(4) Uani 1 1 d U . .
H5A H -0.1167 0.1674 0.8330 0.082 Uiso 1 1 calc R . .
H5B H -0.1740 0.0868 0.8666 0.082 Uiso 1 1 calc R . .
H5C H -0.2385 0.0860 0.7676 0.082 Uiso 1 1 calc R . .
C6 C 0.3671(11) 0.1853(9) 0.9295(9) 0.016(2) Uani 1 1 d U . .
H6A H 0.3546 0.1207 0.9277 0.019 Uiso 1 1 calc R . .
H6B H 0.4183 0.2301 0.9930 0.019 Uiso 1 1 calc R . .
C7 C 0.3434(10) 0.1455(8) 0.7746(8) 0.0093(19) Uani 1 1 d U . .
H7A H 0.3811 0.1607 0.7407 0.011 Uiso 1 1 calc R . .
H7B H 0.3266 0.0809 0.7764 0.011 Uiso 1 1 calc R . .
C8 C 0.4298(10) 0.3173(9) 0.8714(9) 0.014(2) Uani 1 1 d U . .
H8A H 0.3760 0.3231 0.8805 0.017 Uiso 1 1 calc R . .
H8B H 0.5002 0.3679 0.9230 0.017 Uiso 1 1 calc R . .
C9 C 0.4146(10) 0.2171(9) 0.8695(9) 0.015(2) Uani 1 1 d U . .
C10 C 0.5195(11) 0.2228(11) 0.9098(10) 0.023(3) Uani 1 1 d U . .
H10A H 0.5657 0.2685 0.9723 0.034 Uiso 1 1 calc R . .
H10B H 0.5524 0.2442 0.8739 0.034 Uiso 1 1 calc R . .
H10C H 0.5083 0.1594 0.9091 0.034 Uiso 1 1 calc R . .
C11 C 0.1347(10) 0.3256(9) 0.4951(9) 0.013(2) Uani 1 1 d U . .
H11A H 0.1120 0.3411 0.5372 0.016 Uiso 1 1 calc R . .
H11B H 0.0768 0.3040 0.4325 0.016 Uiso 1 1 calc R . .
C12 C 0.2881(11) 0.3923(9) 0.4695(9) 0.017(2) Uani 1 1 d U . .
H12A H 0.3258 0.4483 0.4559 0.020 Uiso 1 1 calc R . .
H12B H 0.3411 0.3816 0.5131 0.020 Uiso 1 1 calc R . .
C13 C 0.3102(11) 0.4692(10) 0.6151(9) 0.019(2) Uani 1 1 d U . .
H13A H 0.3730 0.5271 0.6247 0.023 Uiso 1 1 calc R . .
H13B H 0.2769 0.4901 0.6434 0.023 Uiso 1 1 calc R . .
C14 C 0.2313(11) 0.4139(9) 0.5125(9) 0.015(2) Uani 1 1 d U . .
C15 C 0.1944(12) 0.4813(10) 0.4766(10) 0.023(3) Uani 1 1 d U . .
H15A H 0.1579 0.4932 0.5057 0.035 Uiso 1 1 calc R . .
H15B H 0.1462 0.4510 0.4108 0.035 Uiso 1 1 calc R . .
H15C H 0.2558 0.5422 0.4905 0.035 Uiso 1 1 calc R . .
C16 C 0.1844(11) 0.3270(10) 0.7842(9) 0.0170(19) Uani 1 1 d U . .
C17 C 0.1906(10) 0.4209(9) 0.8238(9) 0.0132(18) Uani 1 1 d U . .
C18 C 0.2185(11) 0.4485(10) 0.9243(9) 0.019(2) Uani 1 1 d U . .
C19 C 0.2598(10) 0.4086(10) 0.9816(9) 0.017(2) Uani 1 1 d U . .
H19A H 0.2620 0.3545 0.9590 0.020 Uiso 1 1 calc R . .
C20 C 0.2990(11) 0.4487(10) 1.0750(9) 0.017(2) Uani 1 1 d U . .
H20A H 0.3316 0.4237 1.1156 0.020 Uiso 1 1 calc R . .
C21 C 0.2907(11) 0.5231(10) 1.1078(9) 0.019(2) Uani 1 1 d U . .
H21A H 0.3166 0.5481 1.1707 0.023 Uiso 1 1 calc R . .
C22 C 0.2450(12) 0.5631(10) 1.0504(10) 0.021(2) Uani 1 1 d U . .
H22A H 0.2405 0.6153 1.0736 0.026 Uiso 1 1 calc R . .
C23 C 0.2057(11) 0.5235(10) 0.9567(9) 0.017(2) Uani 1 1 d U . .
H23A H 0.1710 0.5469 0.9156 0.021 Uiso 1 1 calc R . .
C24 C 0.0801(11) 0.3995(10) 0.7573(10) 0.018(2) Uani 1 1 d U . .
C25 C -0.0037(11) 0.3609(10) 0.7729(10) 0.019(2) Uani 1 1 d U . .
H25A H 0.0081 0.3492 0.8277 0.023 Uiso 1 1 calc R . .
C26 C -0.1023(13) 0.3393(13) 0.7117(12) 0.032(3) Uani 1 1 d U . .
H26A H -0.1566 0.3155 0.7260 0.038 Uiso 1 1 calc R . .
C27 C -0.1248(13) 0.3515(13) 0.6295(12) 0.033(3) Uani 1 1 d U . .
H27A H -0.1935 0.3358 0.5867 0.039 Uiso 1 1 calc R . .
C28 C -0.0417(12) 0.3878(12) 0.6116(11) 0.028(3) Uani 1 1 d U . .
H28A H -0.0556 0.3946 0.5547 0.034 Uiso 1 1 calc R . .
C29 C 0.0582(11) 0.4136(10) 0.6738(10) 0.019(2) Uani 1 1 d U . .
H29A H 0.1133 0.4411 0.6609 0.023 Uiso 1 1 calc R . .
C30 C 0.2843(11) 0.5083(10) 0.8267(9) 0.019(2) Uani 1 1 d U . .
C31 C 0.2746(11) 0.5839(10) 0.8079(9) 0.019(2) Uani 1 1 d U . .
H31A H 0.2100 0.5817 0.7899 0.023 Uiso 1 1 calc R . .
C32 C 0.3623(11) 0.6648(10) 0.8159(9) 0.020(2) Uani 1 1 d U . .
H32A H 0.3559 0.7172 0.8042 0.024 Uiso 1 1 calc R . .
C33 C 0.4557(12) 0.6692(11) 0.8397(10) 0.027(3) Uani 1 1 d U . .
H33A H 0.5124 0.7212 0.8406 0.032 Uiso 1 1 calc R . .
C34 C 0.4634(11) 0.5943(10) 0.8626(10) 0.021(2) Uani 1 1 d U . .
H34A H 0.5282 0.5966 0.8819 0.025 Uiso 1 1 calc R . .
C35 C 0.3822(11) 0.5175(10) 0.8586(9) 0.015(2) Uani 1 1 d U . .
H35A H 0.3925 0.4694 0.8779 0.019 Uiso 1 1 calc R . .
C36 C -0.0789(12) 0.1057(10) 0.2032(10) 0.024(2) Uani 1 1 d U . .
C37 C -0.1376(11) 0.1540(10) 0.1472(10) 0.0176(19) Uani 1 1 d U . .
C38 C -0.1627(12) 0.1993(11) 0.2151(10) 0.023(2) Uani 1 1 d U . .
C39 C -0.0944(12) 0.2948(11) 0.2688(10) 0.026(3) Uani 1 1 d U . .
H39A H -0.0385 0.3347 0.2607 0.031 Uiso 1 1 calc R . .
C40 C -0.1098(13) 0.3300(13) 0.3337(11) 0.031(3) Uani 1 1 d U . .
H40A H -0.0607 0.3947 0.3738 0.037 Uiso 1 1 calc R . .
C41 C -0.1957(14) 0.2741(13) 0.3437(12) 0.039(3) Uani 1 1 d U . .
H41A H -0.2112 0.3019 0.3833 0.046 Uiso 1 1 calc R . .
C42 C -0.2567(16) 0.1769(14) 0.2935(13) 0.045(3) Uani 1 1 d U . .
H42A H -0.3094 0.1356 0.3044 0.054 Uiso 1 1 calc R . .
C43 C -0.2419(14) 0.1399(13) 0.2287(11) 0.035(3) Uani 1 1 d U . .
H43A H -0.2860 0.0736 0.1929 0.042 Uiso 1 1 calc R . .
C44 C -0.2437(11) 0.0727(10) 0.0568(9) 0.017(2) Uani 1 1 d U . .
C45 C -0.3342(11) 0.0800(11) 0.0251(10) 0.020(2) Uani 1 1 d U . .
H45A H -0.3344 0.1302 0.0586 0.025 Uiso 1 1 calc R . .
C46 C -0.4228(12) 0.0116(11) -0.0565(10) 0.024(2) Uani 1 1 d U . .
H46A H -0.4869 0.0104 -0.0742 0.029 Uiso 1 1 calc R . .
C47 C -0.4225(12) -0.0539(11) -0.1126(10) 0.024(2) Uani 1 1 d U . .
H47A H -0.4827 -0.0967 -0.1705 0.028 Uiso 1 1 calc R . .
C48 C -0.3305(11) -0.0551(11) -0.0812(10) 0.022(2) Uani 1 1 d U . .
H48A H -0.3278 -0.1002 -0.1186 0.026 Uiso 1 1 calc R . .
C49 C -0.2447(11) 0.0051(10) 0.0001(9) 0.016(2) Uani 1 1 d U . .
H49A H -0.1833 0.0011 0.0190 0.020 Uiso 1 1 calc R . .
C50 C -0.0770(11) 0.2215(10) 0.1132(10) 0.020(2) Uani 1 1 d U . .
C51 C -0.1020(11) 0.2889(10) 0.0883(10) 0.021(2) Uani 1 1 d U . .
H51A H -0.1523 0.2958 0.0983 0.025 Uiso 1 1 calc R . .
C52 C -0.0541(12) 0.3455(11) 0.0492(11) 0.026(2) Uani 1 1 d U . .
H52A H -0.0713 0.3917 0.0336 0.031 Uiso 1 1 calc R . .
C53 C 0.0191(12) 0.3364(12) 0.0322(11) 0.028(3) Uani 1 1 d U . .
H53A H 0.0516 0.3758 0.0053 0.034 Uiso 1 1 calc R . .
C54 C 0.0430(12) 0.2697(12) 0.0550(11) 0.028(2) Uani 1 1 d U . .
H54A H 0.0924 0.2634 0.0427 0.033 Uiso 1 1 calc R . .
C55 C -0.0021(11) 0.2092(11) 0.0961(10) 0.022(2) Uani 1 1 d U . .
H55A H 0.0159 0.1634 0.1114 0.026 Uiso 1 1 calc R . .
C56 C 0.3926(11) 0.2390(10) 0.5515(9) 0.017(2) Uani 1 1 d U . .
C57 C 0.5052(11) 0.2669(10) 0.5735(9) 0.0167(18) Uani 1 1 d U . .
C58 C 0.5856(11) 0.3753(10) 0.6329(9) 0.017(2) Uani 1 1 d U . .
C59 C 0.5553(11) 0.4395(10) 0.6494(9) 0.016(2) Uani 1 1 d U . .
H59A H 0.4831 0.4177 0.6281 0.019 Uiso 1 1 calc R . .
C60 C 0.6334(12) 0.5380(11) 0.6983(10) 0.024(2) Uani 1 1 d U . .
H60A H 0.6126 0.5827 0.7070 0.028 Uiso 1 1 calc R . .
C61 C 0.7397(13) 0.5704(11) 0.7338(10) 0.027(3) Uani 1 1 d U . .
H61A H 0.7915 0.6364 0.7677 0.032 Uiso 1 1 calc R . .
C62 C 0.7709(12) 0.5017(10) 0.7184(10) 0.022(2) Uani 1 1 d U . .
H62A H 0.8431 0.5216 0.7427 0.026 Uiso 1 1 calc R . .
C63 C 0.6917(11) 0.4063(11) 0.6672(10) 0.022(2) Uani 1 1 d U . .
H63A H 0.7105 0.3610 0.6552 0.027 Uiso 1 1 calc R . .
C64 C 0.5222(11) 0.1927(10) 0.6194(10) 0.019(2) Uani 1 1 d U . .
C65 C 0.4611(12) 0.0946(11) 0.5652(11) 0.025(2) Uani 1 1 d U . .
H65A H 0.4154 0.0738 0.5018 0.031 Uiso 1 1 calc R . .
C66 C 0.4687(14) 0.0321(12) 0.6044(12) 0.032(3) Uani 1 1 d U . .
H66A H 0.4221 -0.0340 0.5681 0.039 Uiso 1 1 calc R . .
C67 C 0.5389(15) 0.0558(13) 0.6937(12) 0.036(3) Uani 1 1 d U . .
H67A H 0.5439 0.0082 0.7176 0.044 Uiso 1 1 calc R . .
C68 C 0.6028(15) 0.1528(13) 0.7479(12) 0.036(3) Uani 1 1 d U . .
H68A H 0.6520 0.1724 0.8102 0.043 Uiso 1 1 calc R . .
C69 C 0.5941(12) 0.2210(11) 0.7100(10) 0.024(2) Uani 1 1 d U . .
H69A H 0.6379 0.2871 0.7468 0.029 Uiso 1 1 calc R . .
C70 C 0.4728(11) 0.2863(10) 0.4208(9) 0.020(2) Uani 1 1 d U . .
H70A H 0.4313 0.3116 0.4247 0.024 Uiso 1 1 calc R . .
C71 C 0.4891(11) 0.2838(10) 0.3492(10) 0.018(2) Uani 1 1 d U . .
H71A H 0.4582 0.3057 0.3039 0.022 Uiso 1 1 calc R . .
C72 C 0.5519(11) 0.2486(10) 0.3436(9) 0.018(2) Uani 1 1 d U . .
H72A H 0.5639 0.2473 0.2942 0.022 Uiso 1 1 calc R . .
C73 C 0.5977(11) 0.2150(10) 0.4094(9) 0.019(2) Uani 1 1 d U . .
H73A H 0.6407 0.1915 0.4059 0.023 Uiso 1 1 calc R . .
C74 C 0.5762(11) 0.2181(10) 0.4818(9) 0.018(2) Uani 1 1 d U . .
H74A H 0.6049 0.1952 0.5272 0.021 Uiso 1 1 calc R . .
C75 C 0.5136(10) 0.2541(10) 0.4873(9) 0.016(2) Uani 1 1 d U . .

loop_
_atom_site_aniso_label
_atom_site_aniso_U_11
_atom_site_aniso_U_22
_atom_site_aniso_U_33
_atom_site_aniso_U_23
_atom_site_aniso_U_13
_atom_site_aniso_U_12
Dy1 0.0041(5) 0.0111(5) 0.0076(5) 0.0017(4) 0.0012(4) 0.0016(4)
Dy2 0.0049(3) 0.0127(3) 0.0085(3) 0.0000(2) 0.0014(2) 0.0014(2)
Dy3 0.0053(3) 0.0118(3) 0.0062(3) 0.0011(2) 0.0014(2) 0.0021(2)
Dy4 0.0042(3) 0.0121(3) 0.0089(3) -0.0003(2) 0.0010(2) 0.0010(2)
O1 0.008(3) 0.039(4) 0.019(3) 0.015(3) 0.006(3) 0.013(3)
O2 0.051(5) 0.018(3) 0.018(3) 0.007(3) 0.021(4) 0.020(3)
O3 0.019(5) 0.017(3) 0.041(4) -0.012(3) 0.021(4) -0.006(3)
O4 0.013(3) 0.019(4) 0.029(4) 0.005(3) 0.011(3) 0.013(3)
O5 0.033(4) 0.050(5) 0.031(4) 0.022(4) 0.024(4) 0.022(4)
O6 0.056(5) 0.046(5) 0.027(5) 0.020(4) 0.025(4) 0.037(4)
O7 0.008(3) 0.016(3) 0.013(3) 0.003(3) 0.004(2) 0.006(3)
O8 0.007(3) 0.018(4) 0.008(3) 0.005(3) -0.001(3) 0.002(3)
O9 0.014(3) 0.021(4) 0.010(3) 0.004(3) 0.002(3) 0.010(3)
O10 0.007(3) 0.015(3) 0.011(3) 0.004(3) 0.004(3) 0.004(3)
O11 0.010(4) 0.017(3) 0.014(4) 0.005(3) 0.003(3) 0.004(3)
O12 0.015(4) 0.015(3) 0.014(4) 0.003(3) 0.006(3) 0.008(3)
O13 0.025(4) 0.017(3) 0.023(4) 0.007(3) 0.018(3) 0.013(3)
O14 0.021(4) 0.021(4) 0.024(4) 0.006(3) -0.008(3) 0.010(3)
O15 0.021(3) 0.019(3) 0.029(3) 0.005(2) 0.005(2) 0.018(2)
O16 0.016(4) 0.013(3) 0.014(4) 0.003(3) 0.010(3) 0.010(3)
O17 0.014(3) 0.025(4) 0.011(3) 0.002(3) 0.002(3) 0.009(3)
O18 0.016(3) 0.026(4) 0.012(3) 0.003(3) 0.006(3) 0.011(3)
O19 0.044(6) 0.041(5) 0.026(4) 0.006(4) 0.019(4) 0.022(4)
O20 0.031(5) 0.031(5) 0.044(5) 0.007(4) 0.021(4) 0.017(4)
O21 0.037(5) 0.039(5) 0.026(5) 0.009(4) 0.019(4) 0.015(4)
N1 0.031(5) 0.036(5) 0.025(5) 0.009(4) 0.016(4) 0.015(4)
N1S 0.057(6) 0.042(5) 0.048(6) 0.020(4) 0.036(5) 0.031(4)
C1S 0.056(6) 0.052(6) 0.060(7) 0.027(5) 0.031(5) 0.034(5)
C2S 0.056(8) 0.060(8) 0.062(8) 0.013(6) 0.032(6) 0.034(6)
C1 0.041(5) 0.062(7) 0.044(6) 0.013(5) 0.027(4) 0.023(4)
C2 0.024(4) 0.026(5) 0.046(5) -0.001(4) 0.016(4) 0.017(4)
C3 0.039(5) 0.041(5) 0.033(5) 0.007(4) 0.023(4) 0.027(4)
C4 0.032(4) 0.039(5) 0.047(5) -0.006(4) 0.023(4) 0.020(4)
C5 0.054(7) 0.043(7) 0.071(8) 0.000(5) 0.042(6) 0.023(6)
C6 0.017(4) 0.013(4) 0.013(4) 0.002(3) 0.005(3) 0.008(3)
C7 0.010(4) 0.009(4) 0.014(4) 0.001(3) 0.007(3) 0.007(3)
C8 0.011(4) 0.016(4) 0.011(4) 0.002(3) 0.004(3) 0.005(3)
C9 0.011(4) 0.015(4) 0.013(4) 0.004(3) 0.001(3) 0.005(3)
C10 0.010(5) 0.029(6) 0.025(6) 0.012(5) 0.005(4) 0.010(4)
C11 0.015(4) 0.011(4) 0.013(4) 0.003(3) 0.006(3) 0.009(3)
C12 0.016(4) 0.014(4) 0.014(4) 0.003(3) 0.007(3) 0.005(3)
C13 0.018(4) 0.016(4) 0.012(4) 0.004(3) 0.005(3) 0.003(3)
C14 0.015(4) 0.015(4) 0.013(4) 0.003(3) 0.006(3) 0.008(3)
C15 0.021(6) 0.019(5) 0.025(6) 0.009(5) 0.007(4) 0.009(4)
C16 0.016(4) 0.018(3) 0.014(4) 0.006(3) 0.007(3) 0.008(3)
C17 0.014(3) 0.014(3) 0.017(3) 0.005(3) 0.010(3) 0.010(3)
C18 0.021(4) 0.017(4) 0.017(4) 0.006(3) 0.014(3) 0.005(3)
C19 0.013(4) 0.023(4) 0.017(4) 0.008(3) 0.010(3) 0.008(3)
C20 0.014(4) 0.021(4) 0.019(4) 0.005(4) 0.011(4) 0.010(3)
C21 0.019(5) 0.019(4) 0.016(4) 0.005(3) 0.014(4) 0.004(3)
C22 0.023(5) 0.020(4) 0.020(4) 0.005(3) 0.014(4) 0.008(4)
C23 0.019(4) 0.018(4) 0.019(4) 0.007(3) 0.012(4) 0.010(3)
C24 0.015(3) 0.023(4) 0.021(4) 0.006(3) 0.011(3) 0.013(3)
C25 0.017(4) 0.024(5) 0.027(4) 0.010(4) 0.014(3) 0.016(3)
C26 0.018(4) 0.041(5) 0.034(5) 0.012(4) 0.012(4) 0.014(4)
C27 0.016(4) 0.047(5) 0.033(5) 0.012(4) 0.010(4) 0.018(4)
C28 0.019(4) 0.039(5) 0.027(4) 0.009(4) 0.010(3) 0.019(4)
C29 0.017(3) 0.023(3) 0.021(3) 0.004(2) 0.011(2) 0.014(2)
C30 0.021(4) 0.015(4) 0.013(4) 0.007(3) 0.006(3) 0.005(3)
C31 0.021(4) 0.016(4) 0.015(4) 0.006(4) 0.006(4) 0.009(3)
C32 0.022(4) 0.017(4) 0.014(4) 0.007(4) 0.007(4) 0.006(3)
C33 0.021(4) 0.028(5) 0.018(5) 0.007(4) 0.010(4) 0.003(4)
C34 0.017(4) 0.024(4) 0.018(4) 0.003(4) 0.009(4) 0.008(3)
C35 0.017(4) 0.018(4) 0.015(4) 0.000(3) 0.010(3) 0.011(3)
C36 0.019(4) 0.019(4) 0.023(4) 0.007(3) 0.001(3) 0.011(3)
C37 0.012(3) 0.019(3) 0.022(4) 0.007(3) 0.004(3) 0.013(3)
C38 0.021(4) 0.022(4) 0.021(4) 0.006(3) 0.007(3) 0.012(3)
C39 0.019(5) 0.028(4) 0.020(5) 0.007(4) 0.005(4) 0.009(4)
C40 0.027(5) 0.034(5) 0.021(5) 0.006(4) 0.009(4) 0.011(4)
C41 0.033(5) 0.042(5) 0.030(5) 0.001(4) 0.019(4) 0.011(4)
C42 0.041(5) 0.040(5) 0.035(5) 0.002(4) 0.024(4) 0.006(4)
C43 0.037(5) 0.032(5) 0.025(5) 0.007(4) 0.018(4) 0.008(4)
C44 0.012(4) 0.019(4) 0.018(4) 0.008(3) 0.007(3) 0.008(3)
C45 0.018(4) 0.025(5) 0.019(4) 0.007(4) 0.006(3) 0.016(3)
C46 0.014(4) 0.032(5) 0.022(4) 0.007(4) 0.007(3) 0.012(4)
C47 0.018(4) 0.027(5) 0.018(4) 0.005(4) 0.007(4) 0.009(4)
C48 0.018(4) 0.026(5) 0.019(4) 0.004(4) 0.011(4) 0.009(4)
C49 0.013(3) 0.020(4) 0.021(3) 0.004(3) 0.009(3) 0.013(3)
C50 0.014(4) 0.021(4) 0.023(4) 0.008(3) 0.004(3) 0.011(3)
C51 0.018(4) 0.025(4) 0.026(5) 0.011(4) 0.010(4) 0.017(3)
C52 0.025(5) 0.025(5) 0.028(5) 0.013(4) 0.010(4) 0.015(4)
C53 0.020(5) 0.034(5) 0.025(5) 0.013(4) 0.011(4) 0.010(4)
C54 0.016(4) 0.037(5) 0.024(5) 0.007(4) 0.008(4) 0.011(4)
C55 0.012(4) 0.025(4) 0.025(5) 0.004(4) 0.005(4) 0.013(3)
C56 0.013(3) 0.022(4) 0.015(4) 0.002(3) 0.006(3) 0.010(3)
C57 0.015(3) 0.021(3) 0.017(3) 0.002(3) 0.008(3) 0.012(3)
C58 0.017(4) 0.021(4) 0.013(4) 0.004(3) 0.007(3) 0.012(3)
C59 0.018(4) 0.017(4) 0.016(4) 0.004(3) 0.007(4) 0.014(3)
C60 0.028(4) 0.019(4) 0.016(5) 0.007(4) 0.007(4) 0.011(4)
C61 0.026(4) 0.023(4) 0.018(5) 0.006(4) 0.005(4) 0.009(4)
C62 0.021(4) 0.019(4) 0.020(5) -0.001(4) 0.008(4) 0.010(3)
C63 0.015(4) 0.027(4) 0.017(4) 0.003(4) 0.007(4) 0.008(3)
C64 0.020(3) 0.024(3) 0.020(3) 0.007(3) 0.011(3) 0.017(3)
C65 0.021(5) 0.030(4) 0.026(4) 0.013(3) 0.014(4) 0.012(4)
C66 0.032(5) 0.031(4) 0.034(5) 0.017(4) 0.018(4) 0.015(4)
C67 0.040(5) 0.036(5) 0.035(5) 0.021(4) 0.016(4) 0.022(4)
C68 0.038(5) 0.038(5) 0.031(5) 0.016(4) 0.011(4) 0.024(4)
C69 0.029(5) 0.029(4) 0.025(4) 0.007(3) 0.012(4) 0.026(4)
C70 0.020(4) 0.017(4) 0.018(4) 0.004(3) 0.010(3) 0.006(3)
C71 0.019(4) 0.018(4) 0.019(4) 0.004(4) 0.009(4) 0.011(3)
C72 0.019(4) 0.019(4) 0.018(4) 0.002(3) 0.011(4) 0.011(4)
C73 0.019(4) 0.024(5) 0.019(4) 0.005(4) 0.013(4) 0.011(4)
C74 0.016(4) 0.019(4) 0.018(4) 0.005(4) 0.011(3) 0.008(3)
C75 0.012(4) 0.020(4) 0.018(4) 0.002(3) 0.009(3) 0.009(3)

loop_
_atom_type_symbol
_atom_type_description
_atom_type_scat_dispersion_real
_atom_type_scat_dispersion_imag
_atom_type_scat_source
C C 0.0033 0.0016 'International Tables Vol C Tables 4.2.6.8 and 6.1.1.4'
H H 0.0000 0.0000 'International Tables Vol C Tables 4.2.6.8 and 6.1.1.4'
O O 0.0106 0.0060 'International Tables Vol C Tables 4.2.6.8 and 6.1.1.4'
Dy Dy -0.1892 4.4098 'International Tables Vol C Tables 4.2.6.8 and 6.1.1.4'
N N 0.0061 0.0033 'International Tables Vol C Tables 4.2.6.8 and 6.1.1.4'

loop_
_geom_angle_atom_site_label_1
_geom_angle_atom_site_label_2
_geom_angle_atom_site_label_3
_geom_angle
_geom_angle_site_symmetry_1
_geom_angle_site_symmetry_3
_geom_angle_publ_flag
Dy1 Dy1 O3 100.5(4) 2_556 . ?
Dy1 Dy1 O2 95.5(3) 2_556 . ?
O3 Dy1 O2 119.9(4) . . ?
Dy1 Dy1 O1 95.8(3) 2_556 2_556 ?
O3 Dy1 O1 119.6(4) . 2_556 ?
O2 Dy1 O1 115.7(4) . 2_556 ?
Dy1 Dy1 N1S 174.5(5) 2_556 . ?
O3 Dy1 N1S 84.6(6) . . ?
O2 Dy1 N1S 80.0(5) . . ?
O1 Dy1 N1S 83.4(6) 2_556 . ?
Dy1 Dy1 O2 52.8(2) 2_556 2_556 ?
O3 Dy1 O2 72.4(4) . 2_556 ?
O2 Dy1 O2 148.34(19) . 2_556 ?
O1 Dy1 O2 72.9(3) 2_556 2_556 ?
N1S Dy1 O2 131.6(5) . 2_556 ?
Dy1 Dy1 O1 52.7(2) 2_556 . ?
O3 Dy1 O1 72.5(4) . . ?
O2 Dy1 O1 72.8(4) . . ?
O1 Dy1 O1 148.51(17) 2_556 . ?
N1S Dy1 O1 127.9(5) . . ?
O2 Dy1 O1 85.3(3) 2_556 . ?
Dy1 Dy1 O3 48.6(2) 2_556 2_556 ?
O3 Dy1 O3 149.1(2) . 2_556 ?
O2 Dy1 O3 70.7(4) . 2_556 ?
O1 Dy1 O3 71.0(4) 2_556 2_556 ?
N1S Dy1 O3 126.2(5) . 2_556 ?
O2 Dy1 O3 85.2(3) 2_556 2_556 ?
O1 Dy1 O3 85.0(3) . 2_556 ?
Dy1 Dy1 Dy3 80.08(10) 2_556 . ?
O3 Dy1 Dy3 92.0(3) . . ?
O2 Dy1 Dy3 35.1(3) . . ?
O1 Dy1 Dy3 148.3(3) 2_556 . ?
N1S Dy1 Dy3 97.7(5) . . ?
O2 Dy1 Dy3 124.3(2) 2_556 . ?
O1 Dy1 Dy3 39.6(2) . . ?
O3 Dy1 Dy3 83.3(2) 2_556 . ?
Dy1 Dy1 Dy3 79.14(10) 2_556 2_556 ?
O3 Dy1 Dy3 91.8(3) . 2_556 ?
O2 Dy1 Dy3 148.3(3) . 2_556 ?
O1 Dy1 Dy3 35.8(3) 2_556 2_556 ?
N1S Dy1 Dy3 103.0(5) . 2_556 ?
O2 Dy1 Dy3 38.7(2) 2_556 2_556 ?
O1 Dy1 Dy3 123.4(2) . 2_556 ?
O3 Dy1 Dy3 83.0(2) 2_556 2_556 ?
Dy3 Dy1 Dy3 159.22(4) . 2_556 ?
Dy1 Dy1 Dy2 82.42(10) 2_556 2_556 ?
O3 Dy1 Dy2 34.4(3) . 2_556 ?
O2 Dy1 Dy2 151.3(3) . 2_556 ?
O1 Dy1 Dy2 93.0(3) 2_556 2_556 ?
N1S Dy1 Dy2 103.1(4) . 2_556 ?
O2 Dy1 Dy2 39.5(2) 2_556 2_556 ?
O1 Dy1 Dy2 83.6(2) . 2_556 ?
O3 Dy1 Dy2 124.1(2) 2_556 2_556 ?
Dy3 Dy1 Dy2 117.29(4) . 2_556 ?
Dy3 Dy1 Dy2 59.69(3) 2_556 2_556 ?
Dy1 Dy1 Dy4 82.27(10) 2_556 . ?
O3 Dy1 Dy4 35.0(3) . . ?
O2 Dy1 Dy4 92.5(3) . . ?
O1 Dy1 Dy4 151.7(3) 2_556 . ?
N1S Dy1 Dy4 101.0(5) . . ?
O2 Dy1 Dy4 83.9(2) 2_556 . ?
O1 Dy1 Dy4 39.2(2) . . ?
O3 Dy1 Dy4 123.7(2) 2_556 . ?
Dy3 Dy1 Dy4 59.44(2) . . ?
Dy3 Dy1 Dy4 117.29(3) 2_556 . ?
Dy2 Dy1 Dy4 58.76(2) 2_556 . ?
Dy1 Dy1 H2A 114.6 2_556 . ?
O3 Dy1 H2A 114.2 . . ?
O2 Dy1 H2A 19.1 . . ?
O1 Dy1 H2A 110.3 2_556 . ?
N1S Dy1 H2A 60.9 . . ?
O2 Dy1 H2A 167.4 2_556 . ?
O1 Dy1 H2A 86.6 . . ?
O3 Dy1 H2A 84.6 2_556 . ?
Dy3 Dy1 H2A 47.0 . . ?
Dy3 Dy1 H2A 146.1 2_556 . ?
Dy2 Dy1 H2A 148.5 2_556 . ?
Dy4 Dy1 H2A 95.8 . . ?
Dy1 Dy1 H3A 120.3 2_556 . ?
O3 Dy1 H3A 19.8 . . ?
O2 Dy1 H3A 113.9 . . ?
O1 Dy1 H3A 113.5 2_556 . ?
N1S Dy1 H3A 64.8 . . ?
O2 Dy1 H3A 86.7 2_556 . ?
O1 Dy1 H3A 86.9 . . ?
O3 Dy1 H3A 168.9 2_556 . ?
Dy3 Dy1 H3A 95.2 . . ?
Dy3 Dy1 H3A 95.2 2_556 . ?
Dy2 Dy1 H3A 47.1 2_556 . ?
Dy4 Dy1 H3A 47.7 . . ?
H2A Dy1 H3A 102.5 . . ?
O4 Dy2 O10 142.7(3) 2_556 . ?
O4 Dy2 O17 99.9(3) 2_556 . ?
O10 Dy2 O17 90.4(3) . . ?
O4 Dy2 O14 97.0(4) 2_556 . ?
O10 Dy2 O14 99.9(4) . . ?
O17 Dy2 O14 136.4(4) . . ?
O4 Dy2 O3 68.3(3) 2_556 2_556 ?
O10 Dy2 O3 82.2(3) . 2_556 ?
O17 Dy2 O3 143.6(4) . 2_556 ?
O14 Dy2 O3 80.0(4) . 2_556 ?
O4 Dy2 O2 79.5(4) 2_556 . ?
O10 Dy2 O2 68.3(3) . . ?
O17 Dy2 O2 75.8(4) . . ?
O14 Dy2 O2 147.2(4) . . ?
O3 Dy2 O2 68.3(4) 2_556 . ?
O4 Dy2 O6 73.6(4) 2_556 2_556 ?
O10 Dy2 O6 143.3(4) . 2_556 ?
O17 Dy2 O6 73.3(4) . 2_556 ?
O14 Dy2 O6 73.6(4) . 2_556 ?
O3 Dy2 O6 129.9(4) 2_556 2_556 ?
O2 Dy2 O6 134.2(4) . 2_556 ?
O4 Dy2 O16 146.4(3) 2_556 . ?
O10 Dy2 O16 70.8(3) . . ?
O17 Dy2 O16 76.9(3) . . ?
O14 Dy2 O16 67.1(3) . . ?
O3 Dy2 O16 132.0(4) 2_556 . ?
O2 Dy2 O16 130.0(3) . . ?
O6 Dy2 O16 73.6(4) 2_556 . ?
O4 Dy2 Dy4 34.4(2) 2_556 2_556 ?
O10 Dy2 Dy4 122.8(2) . 2_556 ?
O17 Dy2 Dy4 134.1(2) . 2_556 ?
O14 Dy2 Dy4 73.2(3) . 2_556 ?
O3 Dy2 Dy4 40.6(2) 2_556 2_556 ?
O2 Dy2 Dy4 87.5(3) . 2_556 ?
O6 Dy2 Dy4 90.5(3) 2_556 2_556 ?
O16 Dy2 Dy4 139.9(2) . 2_556 ?
O4 Dy2 Dy3 117.7(3) 2_556 . ?
O10 Dy2 Dy3 34.4(2) . . ?
O17 Dy2 Dy3 69.4(2) . . ?
O14 Dy2 Dy3 133.8(3) . . ?
O3 Dy2 Dy3 85.5(3) 2_556 . ?
O2 Dy2 Dy3 38.2(2) . . ?
O6 Dy2 Dy3 142.3(3) 2_556 . ?
O16 Dy2 Dy3 92.8(2) . . ?
Dy4 Dy2 Dy3 119.47(2) 2_556 . ?
O4 Dy2 Dy1 76.3(3) 2_556 2_556 ?
O10 Dy2 Dy1 67.2(2) . 2_556 ?
O17 Dy2 Dy1 117.8(2) . 2_556 ?
O14 Dy2 Dy1 105.1(3) . 2_556 ?
O3 Dy2 Dy1 27.5(3) 2_556 2_556 ?
O2 Dy2 Dy1 42.2(3) . 2_556 ?
O6 Dy2 Dy1 149.4(3) 2_556 2_556 ?
O16 Dy2 Dy1 135.14(19) . 2_556 ?
Dy4 Dy2 Dy1 60.84(3) 2_556 2_556 ?
Dy3 Dy2 Dy1 59.84(2) . 2_556 ?
O4 Dy2 Dy1 64.6(3) 2_556 . ?
O10 Dy2 Dy1 78.2(2) . . ?
O17 Dy2 Dy1 102.0(2) . . ?
O14 Dy2 Dy1 121.6(3) . . ?
O3 Dy2 Dy1 41.6(3) 2_556 . ?
O2 Dy2 Dy1 28.2(3) . . ?
O6 Dy2 Dy1 136.5(3) 2_556 . ?
O16 Dy2 Dy1 149.0(2) . . ?
Dy4 Dy2 Dy1 61.29(3) 2_556 . ?
Dy3 Dy2 Dy1 59.09(2) . . ?
Dy1 Dy2 Dy1 20.42(4) 2_556 . ?
O10 Dy3 O7 147.5(3) . . ?
O10 Dy3 O13 99.6(3) . . ?
O7 Dy3 O13 90.2(3) . . ?
O10 Dy3 O18 94.3(3) . . ?
O7 Dy3 O18 100.2(3) . . ?
O13 Dy3 O18 135.4(3) . . ?
O10 Dy3 O2 69.9(3) . . ?
O7 Dy3 O2 84.5(3) . . ?
O13 Dy3 O2 145.6(4) . . ?
O18 Dy3 O2 78.9(4) . . ?
O10 Dy3 O1 83.8(3) . . ?
O7 Dy3 O1 68.7(3) . . ?
O13 Dy3 O1 75.4(4) . . ?
O18 Dy3 O1 148.6(4) . . ?
O2 Dy3 O1 71.0(4) . . ?
O10 Dy3 O11 72.9(3) . . ?
O7 Dy3 O11 139.1(3) . . ?
O13 Dy3 O11 69.8(3) . . ?
O18 Dy3 O11 74.3(3) . . ?
O2 Dy3 O11 131.8(3) . . ?
O1 Dy3 O11 133.6(3) . . ?
O10 Dy3 O8 140.4(3) . . ?
O7 Dy3 O8 72.1(3) . . ?
O13 Dy3 O8 75.5(3) . . ?
O18 Dy3 O8 67.1(3) . . ?
O2 Dy3 O8 133.6(4) . . ?
O1 Dy3 O8 130.3(3) . . ?
O11 Dy3 O8 68.5(3) . . ?
O10 Dy3 Dy4 123.3(2) . . ?
O7 Dy3 Dy4 33.6(2) . . ?
O13 Dy3 Dy4 69.1(2) . . ?
O18 Dy3 Dy4 133.6(2) . . ?
O2 Dy3 Dy4 89.0(2) . . ?
O1 Dy3 Dy4 39.5(2) . . ?
O11 Dy3 Dy4 137.9(2) . . ?
O8 Dy3 Dy4 92.3(2) . . ?
O10 Dy3 Dy1 80.9(2) . . ?
O7 Dy3 Dy1 67.3(2) . . ?
O13 Dy3 Dy1 118.3(2) . . ?
O18 Dy3 Dy1 105.7(2) . . ?
O2 Dy3 Dy1 29.7(3) . . ?
O1 Dy3 Dy1 43.0(3) . . ?
O11 Dy3 Dy1 153.6(2) . . ?
O8 Dy3 Dy1 136.7(2) . . ?
Dy4 Dy3 Dy1 60.97(3) . . ?
O10 Dy3 Dy2 35.1(2) . . ?
O7 Dy3 Dy2 123.7(2) . . ?
O13 Dy3 Dy2 134.0(3) . . ?
O18 Dy3 Dy2 73.3(2) . . ?
O2 Dy3 Dy2 39.3(2) . . ?
O1 Dy3 Dy2 88.4(2) . . ?
O11 Dy3 Dy2 94.1(2) . . ?
O8 Dy3 Dy2 139.7(2) . . ?
Dy4 Dy3 Dy2 121.46(2) . . ?
Dy1 Dy3 Dy2 61.69(2) . . ?
O10 Dy3 Dy1 68.0(2) . 2_556 ?
O7 Dy3 Dy1 79.6(2) . 2_556 ?
O13 Dy3 Dy1 103.2(2) . 2_556 ?
O18 Dy3 Dy1 121.3(2) . 2_556 ?
O2 Dy3 Dy1 42.4(3) . 2_556 ?
O1 Dy3 Dy1 30.0(3) . 2_556 ?
O11 Dy3 Dy1 138.4(2) . 2_556 ?
O8 Dy3 Dy1 151.7(2) . 2_556 ?
Dy4 Dy3 Dy1 61.91(3) . 2_556 ?
Dy1 Dy3 Dy1 20.78(4) . 2_556 ?
Dy2 Dy3 Dy1 60.47(2) . 2_556 ?
O7 Dy4 O4 141.6(3) . . ?
O7 Dy4 O15 96.8(3) . 2_556 ?
O4 Dy4 O15 95.9(4) . 2_556 ?
O7 Dy4 O1 68.8(3) . . ?
O4 Dy4 O1 79.1(3) . . ?
O15 Dy4 O1 142.1(4) 2_556 . ?
O7 Dy4 O12 95.2(3) . . ?
O4 Dy4 O12 98.3(3) . . ?
O15 Dy4 O12 139.4(3) 2_556 . ?
O1 Dy4 O12 78.2(3) . . ?
O7 Dy4 O3 81.1(3) . . ?
O4 Dy4 O3 67.5(4) . . ?
O15 Dy4 O3 75.1(4) 2_556 . ?
O1 Dy4 O3 68.2(4) . . ?
O12 Dy4 O3 145.3(4) . . ?
O7 Dy4 O9 73.3(3) . . ?
O4 Dy4 O9 145.0(3) . . ?
O15 Dy4 O9 72.4(3) 2_556 . ?
O1 Dy4 O9 130.2(3) . . ?
O12 Dy4 O9 74.3(3) . . ?
O3 Dy4 O9 135.3(4) . . ?
O7 Dy4 O5 146.8(4) . . ?
O4 Dy4 O5 71.6(4) . . ?
O15 Dy4 O5 75.3(4) 2_556 . ?
O1 Dy4 O5 135.2(4) . . ?
O12 Dy4 O5 73.6(4) . . ?
O3 Dy4 O5 125.7(4) . . ?
O9 Dy4 O5 73.6(4) . . ?
O7 Dy4 Dy2 121.0(2) . 2_556 ?
O4 Dy4 Dy2 34.2(2) . 2_556 ?
O15 Dy4 Dy2 70.3(3) 2_556 2_556 ?
O1 Dy4 Dy2 87.0(2) . 2_556 ?
O12 Dy4 Dy2 132.5(2) . 2_556 ?
O3 Dy4 Dy2 40.0(2) . 2_556 ?
O9 Dy4 Dy2 141.3(2) . 2_556 ?
O5 Dy4 Dy2 87.2(3) . 2_556 ?
O7 Dy4 Dy3 34.1(2) . . ?
O4 Dy4 Dy3 118.3(3) . . ?
O15 Dy4 Dy3 130.0(3) 2_556 . ?
O1 Dy4 Dy3 39.1(2) . . ?
O12 Dy4 Dy3 73.8(2) . . ?
O3 Dy4 Dy3 85.1(3) . . ?
O9 Dy4 Dy3 92.9(2) . . ?
O5 Dy4 Dy3 147.0(3) . . ?
Dy2 Dy4 Dy3 119.05(2) 2_556 . ?
O7 Dy4 Dy1 66.4(2) . . ?
O4 Dy4 Dy1 75.8(3) . . ?
O15 Dy4 Dy1 100.1(3) 2_556 . ?
O1 Dy4 Dy1 42.1(3) . . ?
O12 Dy4 Dy1 120.3(2) . . ?
O3 Dy4 Dy1 27.5(3) . . ?
O9 Dy4 Dy1 137.8(2) . . ?
O5 Dy4 Dy1 146.3(3) . . ?
Dy2 Dy4 Dy1 60.40(2) 2_556 . ?
Dy3 Dy4 Dy1 59.59(2) . . ?
O7 Dy4 Dy1 77.7(2) . 2_556 ?
O4 Dy4 Dy1 64.3(3) . 2_556 ?
O15 Dy4 Dy1 116.6(3) 2_556 2_556 ?
O1 Dy4 Dy1 28.1(3) . 2_556 ?
O12 Dy4 Dy1 103.8(2) . 2_556 ?
O3 Dy4 Dy1 41.5(3) . 2_556 ?
O9 Dy4 Dy1 150.5(2) . 2_556 ?
O5 Dy4 Dy1 135.0(3) . 2_556 ?
Dy2 Dy4 Dy1 60.96(2) 2_556 2_556 ?
Dy3 Dy4 Dy1 59.26(2) . 2_556 ?
Dy1 Dy4 Dy1 20.34(4) . 2_556 ?
Dy1 O1 Dy3 114.2(4) 2_556 . ?
Dy1 O1 Dy4 118.2(5) 2_556 . ?
Dy3 O1 Dy4 101.3(3) . . ?
Dy1 O1 Dy1 31.49(17) 2_556 . ?
Dy3 O1 Dy1 97.4(3) . . ?
Dy4 O1 Dy1 98.7(4) . . ?
Dy1 O1 H1A 86.4 2_556 . ?
Dy3 O1 H1A 118.7 . . ?
Dy4 O1 H1A 118.8 . . ?
Dy1 O1 H1A 117.9 . . ?
Dy1 O2 Dy3 115.2(4) . . ?
Dy1 O2 Dy2 117.7(5) . . ?
Dy3 O2 Dy2 102.5(4) . . ?
Dy1 O2 Dy1 31.66(19) . 2_556 ?
Dy3 O2 Dy1 98.8(4) . 2_556 ?
Dy2 O2 Dy1 98.3(4) . 2_556 ?
Dy1 O2 H2A 109.1 . . ?
Dy3 O2 H2A 106.0 . . ?
Dy2 O2 H2A 105.3 . . ?
Dy1 O2 H2A 140.7 2_556 . ?
Dy1 O3 Dy2 118.2(5) . 2_556 ?
Dy1 O3 Dy4 117.5(5) . . ?
Dy2 O3 Dy4 99.4(4) 2_556 . ?
Dy1 O3 Dy1 30.9(2) . 2_556 ?
Dy2 O3 Dy1 100.1(4) 2_556 2_556 ?
Dy4 O3 Dy1 99.6(4) . 2_556 ?
Dy1 O3 H3A 108.7 . . ?
Dy2 O3 H3A 105.7 2_556 . ?
Dy4 O3 H3A 106.1 . . ?
Dy1 O3 H3A 139.6 2_556 . ?
C2 O4 Dy2 128.2(9) . 2_556 ?
C2 O4 Dy4 117.5(9) . . ?
Dy2 O4 Dy4 111.3(4) 2_556 . ?
C1 O5 Dy4 130.5(12) . . ?
C1 O5 H5D 114.8 . . ?
Dy4 O5 H5D 114.8 . . ?
C3 O6 Dy2 128.5(10) . 2_556 ?
C7 O7 Dy4 129.4(7) . . ?
C7 O7 Dy3 116.4(7) . . ?
Dy4 O7 Dy3 112.3(4) . . ?
C8 O8 Dy3 120.4(7) . . ?
C8 O8 H8C 119.8 . . ?
Dy3 O8 H8C 119.8 . . ?
C6 O9 Dy4 129.3(8) . . ?
C6 O9 H9A 115.4 . . ?
Dy4 O9 H9A 115.4 . . ?
C11 O10 Dy3 126.6(7) . . ?
C11 O10 Dy2 121.3(7) . . ?
Dy3 O10 Dy2 110.5(4) . . ?
C13 O11 Dy3 132.9(8) . . ?
C13 O11 H11C 113.6 . . ?
Dy3 O11 H11C 113.6 . . ?
C16 O12 Dy4 128.7(9) . . ?
C16 O13 Dy3 142.2(9) . . ?
C36 O14 Dy2 131.5(9) . . ?
C36 O15 Dy4 138.8(9) . 2_556 ?
C12 O16 Dy2 121.0(7) . . ?
C12 O16 H16A 119.5 . . ?
Dy2 O16 H16A 119.5 . . ?
C56 O17 Dy2 139.4(9) . . ?
C56 O18 Dy3 134.4(9) . . ?
O20 N1 O19 121.6(14) . . ?
O20 N1 O21 118.4(13) . . ?
O19 N1 O21 120.0(14) . . ?
C1S N1S Dy1 167(2) . . ?
N1S C1S C2S 158(3) . . ?
C1S C2S H2SA 109.5 . . ?
C1S C2S H2SB 109.5 . . ?
H2SA C2S H2SB 109.5 . . ?
C1S C2S H2SC 109.5 . . ?
H2SA C2S H2SC 109.5 . . ?
H2SB C2S H2SC 109.5 . . ?
O5 C1 C4 108.8(17) . . ?
O5 C1 H1B 125.6 . . ?
C4 C1 H1B 125.6 . . ?
C4 C2 O4 113.4(14) . . ?
C4 C2 H2B 108.9 . . ?
O4 C2 H2B 108.9 . . ?
C4 C2 H2C 108.9 . . ?
O4 C2 H2C 108.9 . . ?
H2B C2 H2C 107.7 . . ?
O6 C3 C4 113.4(14) . . ?
O6 C3 H3B 108.9 . . ?
C4 C3 H3B 108.9 . . ?
O6 C3 H3C 108.9 . . ?
C4 C3 H3C 108.9 . . ?
H3B C3 H3C 107.7 . . ?
C2 C4 C5 112.8(18) . . ?
C2 C4 C3 111.6(14) . . ?
C5 C4 C3 111.6(15) . . ?
C2 C4 C1 112.6(14) . . ?
C5 C4 C1 111.3(16) . . ?
C3 C4 C1 95.7(15) . . ?
C4 C5 H5A 109.5 . . ?
C4 C5 H5B 109.5 . . ?
H5A C5 H5B 109.5 . . ?
C4 C5 H5C 109.5 . . ?
H5A C5 H5C 109.5 . . ?
H5B C5 H5C 109.5 . . ?
O9 C6 C9 111.7(11) . . ?
O9 C6 H6A 109.3 . . ?
C9 C6 H6A 109.3 . . ?
O9 C6 H6B 109.3 . . ?
C9 C6 H6B 109.3 . . ?
H6A C6 H6B 107.9 . . ?
O7 C7 C9 112.7(10) . . ?
O7 C7 H7A 109.1 . . ?
C9 C7 H7A 109.1 . . ?
O7 C7 H7B 109.1 . . ?
C9 C7 H7B 109.1 . . ?
H7A C7 H7B 107.8 . . ?
O8 C8 C9 111.7(10) . . ?
O8 C8 H8A 109.3 . . ?
C9 C8 H8A 109.3 . . ?
O8 C8 H8B 109.3 . . ?
C9 C8 H8B 109.3 . . ?
H8A C8 H8B 107.9 . . ?
C7 C9 C10 109.2(11) . . ?
C7 C9 C6 110.6(11) . . ?
C10 C9 C6 107.4(11) . . ?
C7 C9 C8 110.9(10) . . ?
C10 C9 C8 110.8(11) . . ?
C6 C9 C8 107.9(11) . . ?
C9 C10 H10A 109.5 . . ?
C9 C10 H10B 109.5 . . ?
H10A C10 H10B 109.5 . . ?
C9 C10 H10C 109.5 . . ?
H10A C10 H10C 109.5 . . ?
H10B C10 H10C 109.5 . . ?
O10 C11 C14 111.5(10) . . ?
O10 C11 H11A 109.3 . . ?
C14 C11 H11A 109.3 . . ?
O10 C11 H11B 109.3 . . ?
C14 C11 H11B 109.3 . . ?
H11A C11 H11B 108.0 . . ?
O16 C12 C14 112.1(11) . . ?
O16 C12 H12A 109.2 . . ?
C14 C12 H12A 109.2 . . ?
O16 C12 H12B 109.2 . . ?
C14 C12 H12B 109.2 . . ?
H12A C12 H12B 107.9 . . ?
O11 C13 C14 110.3(11) . . ?
O11 C13 H13A 109.6 . . ?
C14 C13 H13A 109.6 . . ?
O11 C13 H13B 109.6 . . ?
C14 C13 H13B 109.6 . . ?
H13A C13 H13B 108.1 . . ?
C11 C14 C12 112.9(11) . . ?
C11 C14 C13 111.1(11) . . ?
C12 C14 C13 108.3(11) . . ?
C11 C14 C15 106.5(11) . . ?
C12 C14 C15 112.0(11) . . ?
C13 C14 C15 105.7(11) . . ?
C14 C15 H15A 109.5 . . ?
C14 C15 H15B 109.5 . . ?
H15A C15 H15B 109.5 . . ?
C14 C15 H15C 109.5 . . ?
H15A C15 H15C 109.5 . . ?
H15B C15 H15C 109.5 . . ?
O13 C16 O12 126.0(13) . . ?
O13 C16 C17 115.0(11) . . ?
O12 C16 C17 118.8(12) . . ?
C24 C17 C16 101.5(11) . . ?
C24 C17 C18 113.2(11) . . ?
C16 C17 C18 115.6(11) . . ?
C24 C17 C30 115.1(11) . . ?
C16 C17 C30 109.2(11) . . ?
C18 C17 C30 102.6(10) . . ?
C19 C18 C23 120.3(13) . . ?
C19 C18 C17 123.1(13) . . ?
C23 C18 C17 116.4(12) . . ?
C18 C19 C20 119.2(13) . . ?
C18 C19 H19A 120.4 . . ?
C20 C19 H19A 120.4 . . ?
C21 C20 C19 121.0(13) . . ?
C21 C20 H20A 119.5 . . ?
C19 C20 H20A 119.5 . . ?
C20 C21 C22 121.2(13) . . ?
C20 C21 H21A 119.4 . . ?
C22 C21 H21A 119.4 . . ?
C21 C22 C23 118.2(13) . . ?
C21 C22 H22A 120.9 . . ?
C23 C22 H22A 120.9 . . ?
C22 C23 C18 119.8(13) . . ?
C22 C23 H23A 120.1 . . ?
C18 C23 H23A 120.1 . . ?
C25 C24 C29 117.0(13) . . ?
C25 C24 C17 122.7(12) . . ?
C29 C24 C17 120.2(12) . . ?
C26 C25 C24 121.9(14) . . ?
C26 C25 H25A 119.1 . . ?
C24 C25 H25A 119.1 . . ?
C25 C26 C27 121.4(15) . . ?
C25 C26 H26A 119.3 . . ?
C27 C26 H26A 119.3 . . ?
C26 C27 C28 117.4(15) . . ?
C26 C27 H27A 121.3 . . ?
C28 C27 H27A 121.3 . . ?
C29 C28 C27 121.8(15) . . ?
C29 C28 H28A 119.1 . . ?
C27 C28 H28A 119.1 . . ?
C28 C29 C24 120.4(14) . . ?
C28 C29 H29A 119.8 . . ?
C24 C29 H29A 119.8 . . ?
C35 C30 C31 118.2(13) . . ?
C35 C30 C17 121.2(12) . . ?
C31 C30 C17 120.1(13) . . ?
C30 C31 C32 119.3(14) . . ?
C30 C31 H31A 120.4 . . ?
C32 C31 H31A 120.4 . . ?
C33 C32 C31 121.9(14) . . ?
C33 C32 H32A 119.1 . . ?
C31 C32 H32A 119.1 . . ?
C32 C33 C34 116.6(13) . . ?
C32 C33 H33A 121.7 . . ?
C34 C33 H33A 121.7 . . ?
C35 C34 C33 122.8(14) . . ?
C35 C34 H34A 118.6 . . ?
C33 C34 H34A 118.6 . . ?
C34 C35 C30 120.8(13) . . ?
C34 C35 H35A 119.6 . . ?
C30 C35 H35A 119.6 . . ?
O15 C36 O14 125.4(13) . . ?
O15 C36 C37 118.7(12) . . ?
O14 C36 C37 115.7(12) . . ?
C50 C37 C38 116.2(12) . . ?
C50 C37 C44 103.7(11) . . ?
C38 C37 C44 111.1(11) . . ?
C50 C37 C36 114.1(11) . . ?
C38 C37 C36 102.5(11) . . ?
C44 C37 C36 109.2(11) . . ?
C39 C38 C43 121.4(15) . . ?
C39 C38 C37 118.4(13) . . ?
C43 C38 C37 119.5(14) . . ?
C40 C39 C38 117.8(15) . . ?
C40 C39 H39A 121.1 . . ?
C38 C39 H39A 121.1 . . ?
C39 C40 C41 122.4(16) . . ?
C39 C40 H40A 118.8 . . ?
C41 C40 H40A 118.8 . . ?
C42 C41 C40 117.4(17) . . ?
C42 C41 H41A 121.3 . . ?
C40 C41 H41A 121.3 . . ?
C43 C42 C41 120.6(17) . . ?
C43 C42 H42A 119.7 . . ?
C41 C42 H42A 119.7 . . ?
C42 C43 C38 119.9(16) . . ?
C42 C43 H43A 120.1 . . ?
C38 C43 H43A 120.1 . . ?
C49 C44 C45 118.1(13) . . ?
C49 C44 C37 121.7(12) . . ?
C45 C44 C37 119.2(12) . . ?
C46 C45 C44 117.8(14) . . ?
C46 C45 H45A 121.1 . . ?
C44 C45 H45A 121.1 . . ?
C47 C46 C45 123.3(14) . . ?
C47 C46 H46A 118.4 . . ?
C45 C46 H46A 118.4 . . ?
C46 C47 C48 116.7(14) . . ?
C46 C47 H47A 121.7 . . ?
C48 C47 H47A 121.7 . . ?
C49 C48 C47 122.4(14) . . ?
C49 C48 H48A 118.8 . . ?
C47 C48 H48A 118.8 . . ?
C48 C49 C44 121.3(13) . . ?
C48 C49 H49A 119.3 . . ?
C44 C49 H49A 119.3 . . ?
C51 C50 C55 119.9(13) . . ?
C51 C50 C37 119.5(13) . . ?
C55 C50 C37 120.2(12) . . ?
C52 C51 C50 120.4(14) . . ?
C52 C51 H51A 119.8 . . ?
C50 C51 H51A 119.8 . . ?
C51 C52 C53 121.4(14) . . ?
C51 C52 H52A 119.3 . . ?
C53 C52 H52A 119.3 . . ?
C54 C53 C52 118.7(14) . . ?
C54 C53 H53A 120.7 . . ?
C52 C53 H53A 120.7 . . ?
C53 C54 C55 123.3(15) . . ?
C53 C54 H54A 118.3 . . ?
C55 C54 H54A 118.3 . . ?
C54 C55 C50 116.2(13) . . ?
C54 C55 H55A 121.9 . . ?
C50 C55 H55A 121.9 . . ?
O17 C56 O18 123.3(13) . . ?
O17 C56 C57 121.6(12) . . ?
O18 C56 C57 115.1(12) . . ?
C75 C57 C56 112.2(11) . . ?
C75 C57 C58 104.9(11) . . ?
C56 C57 C58 110.9(11) . . ?
C75 C57 C64 110.8(11) . . ?
C56 C57 C64 102.1(11) . . ?
C58 C57 C64 116.2(11) . . ?
C59 C58 C63 120.5(13) . . ?
C59 C58 C57 123.1(12) . . ?
C63 C58 C57 116.3(12) . . ?
C58 C59 C60 119.2(13) . . ?
C58 C59 H59A 120.4 . . ?
C60 C59 H59A 120.4 . . ?
C61 C60 C59 121.1(14) . . ?
C61 C60 H60A 119.5 . . ?
C59 C60 H60A 119.5 . . ?
C60 C61 C62 119.2(14) . . ?
C60 C61 H61A 120.4 . . ?
C62 C61 H61A 120.4 . . ?
C63 C62 C61 117.9(14) . . ?
C63 C62 H62A 121.0 . . ?
C61 C62 H62A 121.0 . . ?
C58 C63 C62 122.0(14) . . ?
C58 C63 H63A 119.0 . . ?
C62 C63 H63A 119.0 . . ?
C69 C64 C65 118.9(14) . . ?
C69 C64 C57 122.6(13) . . ?
C65 C64 C57 118.6(12) . . ?
C66 C65 C64 118.7(15) . . ?
C66 C65 H65A 120.6 . . ?
C64 C65 H65A 120.6 . . ?
C65 C66 C67 124.8(17) . . ?
C65 C66 H66A 117.6 . . ?
C67 C66 H66A 117.6 . . ?
C66 C67 C68 117.2(16) . . ?
C66 C67 H67A 121.4 . . ?
C68 C67 H67A 121.4 . . ?
C67 C68 C69 119.8(16) . . ?
C67 C68 H68A 120.1 . . ?
C69 C68 H68A 120.1 . . ?
C64 C69 C68 120.4(15) . . ?
C64 C69 H69A 119.8 . . ?
C68 C69 H69A 119.8 . . ?
C71 C70 C75 123.1(14) . . ?
C71 C70 H70A 118.5 . . ?
C75 C70 H70A 118.5 . . ?
C70 C71 C72 119.0(14) . . ?
C70 C71 H71A 120.5 . . ?
C72 C71 H71A 120.5 . . ?
C71 C72 C73 121.5(13) . . ?
C71 C72 H72A 119.2 . . ?
C73 C72 H72A 119.2 . . ?
C72 C73 C74 116.7(13) . . ?
C72 C73 H73A 121.7 . . ?
C74 C73 H73A 121.7 . . ?
C75 C74 C73 121.5(13) . . ?
C75 C74 H74A 119.3 . . ?
C73 C74 H74A 119.3 . . ?
C70 C75 C74 118.2(13) . . ?
C70 C75 C57 122.9(12) . . ?
C74 C75 C57 118.5(12) . . ?

loop_
_geom_bond_atom_site_label_1
_geom_bond_atom_site_label_2
_geom_bond_distance
_geom_bond_site_symmetry_2
_geom_bond_publ_flag
Dy1 Dy1 1.349(2) 2_556 ?
Dy1 O3 1.973(12) . ?
Dy1 O2 2.047(11) . ?
Dy1 O1 2.054(11) 2_556 ?
Dy1 N1S 2.109(17) . ?
Dy1 O2 2.557(12) 2_556 ?
Dy1 O1 2.569(11) . ?
Dy1 O3 2.584(14) 2_556 ?
Dy1 Dy3 3.7341(14) . ?
Dy1 Dy3 3.7454(14) 2_556 ?
Dy1 Dy2 3.7690(14) 2_556 ?
Dy1 Dy4 3.7856(16) . ?
Dy1 H2A 2.4620 . ?
Dy1 H3A 2.3876 . ?
Dy2 O4 2.239(9) 2_556 ?
Dy2 O10 2.294(9) . ?
Dy2 O17 2.386(10) . ?
Dy2 O14 2.402(10) . ?
Dy2 O3 2.413(10) 2_556 ?
Dy2 O2 2.424(10) . ?
Dy2 O6 2.461(12) 2_556 ?
Dy2 O16 2.491(9) . ?
Dy2 Dy4 3.7063(10) 2_556 ?
Dy2 Dy3 3.7395(12) . ?
Dy2 Dy1 3.7690(14) 2_556 ?
Dy3 O10 2.256(9) . ?
Dy3 O7 2.261(9) . ?
Dy3 O13 2.314(9) . ?
Dy3 O18 2.343(10) . ?
Dy3 O2 2.371(10) . ?
Dy3 O1 2.400(9) . ?
Dy3 O11 2.510(9) . ?
Dy3 O8 2.561(9) . ?
Dy3 Dy4 3.7283(9) . ?
Dy3 Dy1 3.7454(14) 2_556 ?
Dy4 O7 2.229(9) . ?
Dy4 O4 2.249(9) . ?
Dy4 O15 2.367(10) 2_556 ?
Dy4 O1 2.420(9) . ?
Dy4 O12 2.424(9) . ?
Dy4 O3 2.446(10) . ?
Dy4 O9 2.460(9) . ?
Dy4 O5 2.492(11) . ?
Dy4 Dy2 3.7064(10) 2_556 ?
Dy4 Dy1 3.8440(16) 2_556 ?
O1 Dy1 2.054(11) 2_556 ?
O1 H1A 0.8538 . ?
O2 Dy1 2.557(12) 2_556 ?
O2 H2A 0.8538 . ?
O3 Dy2 2.413(10) 2_556 ?
O3 Dy1 2.584(14) 2_556 ?
O3 H3A 0.8543 . ?
O4 C2 1.496(17) . ?
O4 Dy2 2.239(9) 2_556 ?
O5 C1 1.28(2) . ?
O5 H5D 0.9500 . ?
O6 C3 1.40(2) . ?
O6 Dy2 2.461(12) 2_556 ?
O7 C7 1.472(15) . ?
O8 C8 1.445(15) . ?
O8 H8C 0.9500 . ?
O9 C6 1.408(17) . ?
O9 H9A 0.9500 . ?
O10 C11 1.445(15) . ?
O11 C13 1.452(17) . ?
O11 H11C 0.9500 . ?
O12 C16 1.261(17) . ?
O13 C16 1.247(17) . ?
O14 C36 1.260(19) . ?
O15 C36 1.241(18) . ?
O15 Dy4 2.367(10) 2_556 ?
O16 C12 1.465(16) . ?
O16 H16A 0.9500 . ?
O17 C56 1.258(17) . ?
O18 C56 1.275(17) . ?
O19 N1 1.262(18) . ?
O20 N1 1.230(18) . ?
O21 N1 1.265(18) . ?
N1S C1S 1.02(2) . ?
C1S C2S 1.503(10) . ?
C2S H2SA 0.9800 . ?
C2S H2SB 0.9800 . ?
C2S H2SC 0.9800 . ?
C1 C4 1.73(3) . ?
C1 H1B 0.9500 . ?
C2 C4 1.48(3) . ?
C2 H2B 0.9900 . ?
C2 H2C 0.9900 . ?
C3 C4 1.57(3) . ?
C3 H3B 0.9900 . ?
C3 H3C 0.9900 . ?
C4 C5 1.55(2) . ?
C5 H5A 0.9800 . ?
C5 H5B 0.9800 . ?
C5 H5C 0.9800 . ?
C6 C9 1.546(19) . ?
C6 H6A 0.9900 . ?
C6 H6B 0.9900 . ?
C7 C9 1.499(18) . ?
C7 H7A 0.9900 . ?
C7 H7B 0.9900 . ?
C8 C9 1.560(18) . ?
C8 H8A 0.9900 . ?
C8 H8B 0.9900 . ?
C9 C10 1.513(18) . ?
C10 H10A 0.9800 . ?
C10 H10B 0.9800 . ?
C10 H10C 0.9800 . ?
C11 C14 1.501(18) . ?
C11 H11A 0.9900 . ?
C11 H11B 0.9900 . ?
C12 C14 1.517(18) . ?
C12 H12A 0.9900 . ?
C12 H12B 0.9900 . ?
C13 C14 1.545(18) . ?
C13 H13A 0.9900 . ?
C13 H13B 0.9900 . ?
C14 C15 1.555(19) . ?
C15 H15A 0.9800 . ?
C15 H15B 0.9800 . ?
C15 H15C 0.9800 . ?
C16 C17 1.558(18) . ?
C17 C24 1.536(18) . ?
C17 C18 1.556(18) . ?
C17 C30 1.571(18) . ?
C18 C19 1.37(2) . ?
C18 C23 1.42(2) . ?
C19 C20 1.411(19) . ?
C19 H19A 0.9500 . ?
C20 C21 1.37(2) . ?
C20 H20A 0.9500 . ?
C21 C22 1.40(2) . ?
C21 H21A 0.9500 . ?
C22 C23 1.42(2) . ?
C22 H22A 0.9500 . ?
C23 H23A 0.9500 . ?
C24 C25 1.395(19) . ?
C24 C29 1.42(2) . ?
C25 C26 1.37(2) . ?
C25 H25A 0.9500 . ?
C26 C27 1.38(2) . ?
C26 H26A 0.9500 . ?
C27 C28 1.41(2) . ?
C27 H27A 0.9500 . ?
C28 C29 1.36(2) . ?
C28 H28A 0.9500 . ?
C29 H29A 0.9500 . ?
C30 C35 1.39(2) . ?
C30 C31 1.38(2) . ?
C31 C32 1.42(2) . ?
C31 H31A 0.9500 . ?
C32 C33 1.37(2) . ?
C32 H32A 0.9500 . ?
C33 C34 1.38(2) . ?
C33 H33A 0.9500 . ?
C34 C35 1.36(2) . ?
C34 H34A 0.9500 . ?
C35 H35A 0.9500 . ?
C36 C37 1.604(18) . ?
C37 C50 1.51(2) . ?
C37 C38 1.59(2) . ?
C37 C44 1.597(19) . ?
C38 C39 1.38(2) . ?
C38 C43 1.38(2) . ?
C39 C40 1.36(2) . ?
C39 H39A 0.9500 . ?
C40 C41 1.41(2) . ?
C40 H40A 0.9500 . ?
C41 C42 1.38(3) . ?
C41 H41A 0.9500 . ?
C42 C43 1.36(3) . ?
C42 H42A 0.9500 . ?
C43 H43A 0.9500 . ?
C44 C49 1.380(19) . ?
C44 C45 1.413(19) . ?
C45 C46 1.38(2) . ?
C45 H45A 0.9500 . ?
C46 C47 1.36(2) . ?
C46 H46A 0.9500 . ?
C47 C48 1.38(2) . ?
C47 H47A 0.9500 . ?
C48 C49 1.34(2) . ?
C48 H48A 0.9500 . ?
C49 H49A 0.9500 . ?
C50 C51 1.40(2) . ?
C50 C55 1.45(2) . ?
C51 C52 1.38(2) . ?
C51 H51A 0.9500 . ?
C52 C53 1.40(2) . ?
C52 H52A 0.9500 . ?
C53 C54 1.37(2) . ?
C53 H53A 0.9500 . ?
C54 C55 1.42(2) . ?
C54 H54A 0.9500 . ?
C55 H55A 0.9500 . ?
C56 C57 1.545(18) . ?
C57 C75 1.549(18) . ?
C57 C58 1.560(19) . ?
C57 C64 1.599(19) . ?
C58 C59 1.388(19) . ?
C58 C63 1.39(2) . ?
C59 C60 1.42(2) . ?
C59 H59A 0.9500 . ?
C60 C61 1.39(2) . ?
C60 H60A 0.9500 . ?
C61 C62 1.46(2) . ?
C61 H61A 0.9500 . ?
C62 C63 1.39(2) . ?
C62 H62A 0.9500 . ?
C63 H63A 0.9500 . ?
C64 C69 1.38(2) . ?
C64 C65 1.41(2) . ?
C65 C66 1.33(2) . ?
C65 H65A 0.9500 . ?
C66 C67 1.37(3) . ?
C66 H66A 0.9500 . ?
C67 C68 1.39(3) . ?
C67 H67A 0.9500 . ?
C68 C69 1.40(2) . ?
C68 H68A 0.9500 . ?
C69 H69A 0.9500 . ?
C70 C71 1.37(2) . ?
C70 C75 1.37(2) . ?
C70 H70A 0.9500 . ?
C71 C72 1.400(19) . ?
C71 H71A 0.9500 . ?
C72 C73 1.41(2) . ?
C72 H72A 0.9500 . ?
C73 C74 1.431(19) . ?
C73 H73A 0.9500 . ?
C74 C75 1.404(19) . ?
C74 H74A 0.9500 . ?
